data_4342416
loop_
_publ_author_name
'Kovrugin, Vadim M.'
'Colmont, Marie'
'Terryn, Christine'
'Colis, Silviu'
'Siidra, Oleg I.'
'Krivovichev, Sergey V.'
'Mentr\'e, Olivier'

_publ_section_title
;
 pH Controlled Pathway and Systematic Hydrothermal Phase Diagram for
 Elaboration of Synthetic Lead Nickel Selenites.
;
_journal_issue 5
_journal_name_full 'Inorganic chemistry'
_journal_page_first 2425
_journal_paper_doi 10.1021/ic503055v
_journal_volume 54
_journal_year 2015
_chemical_formula_moiety 'Co O6 Pb Se2'
_chemical_formula_sum 'Co O6 Pb Se2'
_chemical_formula_weight 520.04
_chemical_name_systematic
;
 ?
;
_space_group_crystal_system orthorhombic
_space_group_IT_number 62
_space_group_name_Hall '-P 2ac 2n'
_space_group_name_H-M_alt 'P n m a'
_symmetry_space_group_name_Hall '-P 2ac 2n'
_symmetry_space_group_name_H-M 'P n m a'
_audit_creation_method SHELXL-97
_cell_angle_alpha 90
_cell_angle_beta 90
_cell_angle_gamma 90
_cell_formula_units_Z 4
_cell_length_a 12.8208(4)
_cell_length_b 5.4902(2)
_cell_length_c 7.9085(2)
_cell_measurement_reflns_used 2061
_cell_measurement_temperature 293(2)
_cell_measurement_theta_max 30.90
_cell_measurement_theta_min 3.03
_cell_volume 556.67(3)
_computing_cell_refinement 'Bruker SAINT'
_computing_data_collection 'Bruker APEX2'
_computing_data_reduction 'Bruker SAINT'
_computing_molecular_graphics 'ATOMS (Dowty, 2000)'
_computing_structure_refinement 'SHELXL-2013 (Sheldrick, 2013)'
_computing_structure_solution 'Superflip (Palatinus & Chapuis, 2007)'
_diffrn_ambient_temperature 293(2)
_diffrn_measured_fraction_theta_full 1.000
_diffrn_measured_fraction_theta_max 1.000
_diffrn_measurement_device_type 'Bruker APEX-II CCD'
_diffrn_measurement_method '\f and \w scans'
_diffrn_radiation_source 'fine-focus sealed tube'
_diffrn_radiation_type MoK\a
_diffrn_radiation_wavelength 0.71073
_diffrn_reflns_av_R_equivalents 0.0260
_diffrn_reflns_av_unetI/netI 0.0232
_diffrn_reflns_Laue_measured_fraction_full 1.000
_diffrn_reflns_Laue_measured_fraction_max 1.000
_diffrn_reflns_limit_h_max 16
_diffrn_reflns_limit_h_min -13
_diffrn_reflns_limit_k_max 6
_diffrn_reflns_limit_k_min -7
_diffrn_reflns_limit_l_max 10
_diffrn_reflns_limit_l_min -8
_diffrn_reflns_number 3226
_diffrn_reflns_point_group_measured_fraction_full 1.000
_diffrn_reflns_point_group_measured_fraction_max 1.000
_diffrn_reflns_theta_full 25.242
_diffrn_reflns_theta_max 27.992
_diffrn_reflns_theta_min 3.026
_exptl_absorpt_coefficient_mu 46.221
_exptl_absorpt_correction_T_max 0.7461
_exptl_absorpt_correction_T_min 0.3571
_exptl_absorpt_correction_type multi-scan
_exptl_absorpt_process_details 'Bruker SADABS'
_exptl_crystal_colour purple
_exptl_crystal_density_diffrn 6.205
_exptl_crystal_description needle
_exptl_crystal_F_000 900
_exptl_crystal_size_max 0.28
_exptl_crystal_size_mid 0.12
_exptl_crystal_size_min 0.08
_refine_diff_density_max 0.971
_refine_diff_density_min -1.887
_refine_diff_density_rms 0.494
_refine_ls_extinction_coef 0.00274(18)
_refine_ls_extinction_expression Fc^*^=kFc[1+0.001xFc^2^\l^3^/sin(2\q)]^-1/4^
_refine_ls_extinction_method SHELXL
_refine_ls_goodness_of_fit_ref 1.142
_refine_ls_hydrogen_treatment undef
_refine_ls_matrix_type full
_refine_ls_number_parameters 56
_refine_ls_number_reflns 742
_refine_ls_number_restraints 0
_refine_ls_restrained_S_all 1.142
_refine_ls_R_factor_all 0.0203
_refine_ls_R_factor_gt 0.0186
_refine_ls_shift/su_max 0.000
_refine_ls_shift/su_mean 0.000
_refine_ls_structure_factor_coef Fsqd
_refine_ls_weighting_details 'w=1/[\s^2^(Fo^2^)+(0.0174P)^2^+1.0213P] where P=(Fo^2^+2Fc^2^)/3'
_refine_ls_weighting_scheme calc
_refine_ls_wR_factor_gt 0.0429
_refine_ls_wR_factor_ref 0.0439
_reflns_Friedel_coverage 0.000
_reflns_number_gt 688
_reflns_number_total 742
_reflns_threshold_expression 'I > 2\s(I)'
_cod_data_source_file ic503055v_si_005.cif
_cod_data_source_block shelx
_cod_depositor_comments 'Adding full bibliography for 4342415--4342418.cif.'
_cod_database_code 4342416
_shelx_space_group_comment
;
The symmetry employed for this shelxl refinement is uniquely defined
by the following loop, which should always be used as a source of
symmetry information in preference to the above space-group names.
They are only intended as comments.
;

loop_
_symmetry_equiv_pos_as_xyz
'x, y, z'
'-x+1/2, -y, z+1/2'
'x+1/2, -y+1/2, -z+1/2'
'-x, y+1/2, -z'
'-x, -y, -z'
'x-1/2, y, -z-1/2'
'-x-1/2, y-1/2, z-1/2'
'x, -y-1/2, z'

loop_
_atom_site_label
_atom_site_type_symbol
_atom_site_fract_x
_atom_site_fract_y
_atom_site_fract_z
_atom_site_U_iso_or_equiv
_atom_site_adp_type
_atom_site_occupancy
_atom_site_site_symmetry_order
_atom_site_calc_flag
_atom_site_refinement_flags_posn
_atom_site_refinement_flags_adp
_atom_site_refinement_flags_occupancy
Pb1 Pb 1.37668(2) 0.7500 0.49989(2) 0.01509(11) Uani 1 2 d S T P
Se1 Se 1.20857(4) 1.2500 0.50674(6) 0.01019(14) Uani 1 2 d S T P
Se2 Se 1.57180(4) 0.7500 0.79491(7) 0.00867(14) Uani 1 2 d S T P
Co1 Co 1.40394(5) 1.2500 0.80269(9) 0.00906(16) Uani 1 2 d S T P
O1 O 1.3388(3) 1.2500 0.5591(5) 0.0137(7) Uani 1 2 d S T P
O2 O 1.51074(18) 0.9890(4) 0.6923(4) 0.0118(6) Uani 1 1 d . . .
O3 O 1.5121(3) 0.7500 0.9805(4) 0.0139(8) Uani 1 2 d S T P
O4 O 1.20969(19) 1.0089(5) 0.3730(4) 0.0196(6) Uani 1 1 d . . .

loop_
_atom_site_aniso_label
_atom_site_aniso_U_11
_atom_site_aniso_U_22
_atom_site_aniso_U_33
_atom_site_aniso_U_23
_atom_site_aniso_U_13
_atom_site_aniso_U_12
Pb1 0.01398(15) 0.01643(16) 0.01487(16) 0.000 -0.00100(7) 0.000
Se1 0.0090(3) 0.0083(3) 0.0132(3) 0.000 -0.00016(17) 0.000
Se2 0.0094(2) 0.0071(2) 0.0095(3) 0.000 -0.00132(18) 0.000
Co1 0.0093(3) 0.0089(4) 0.0090(4) 0.000 0.0004(3) 0.000
O1 0.0081(16) 0.0190(19) 0.0142(19) 0.000 -0.0032(15) 0.000
O2 0.0147(12) 0.0084(13) 0.0123(14) 0.0028(10) 0.0019(9) 0.0033(10)
O3 0.018(2) 0.015(2) 0.0088(19) 0.000 0.0000(14) 0.000
O4 0.0144(12) 0.0122(13) 0.0321(17) -0.0092(12) -0.0025(12) -0.0016(10)

loop_
_atom_type_symbol
_atom_type_description
_atom_type_scat_dispersion_real
_atom_type_scat_dispersion_imag
_atom_type_scat_source
O O 0.0106 0.0060 'International Tables Vol C Tables 4.2.6.8 and 6.1.1.4'
Co Co 0.3494 0.9721 'International Tables Vol C Tables 4.2.6.8 and 6.1.1.4'
Se Se -0.0929 2.2259 'International Tables Vol C Tables 4.2.6.8 and 6.1.1.4'
Pb Pb -3.3944 10.1111 'International Tables Vol C Tables 4.2.6.8 and 6.1.1.4'

loop_
_geom_angle_atom_site_label_1
_geom_angle_atom_site_label_2
_geom_angle_atom_site_label_3
_geom_angle
_geom_angle_site_symmetry_1
_geom_angle_site_symmetry_3
O2 Pb1 O2 68.73(11) 4_846 5_876
O2 Pb1 O2 104.77(6) 4_846 .
O2 Pb1 O2 72.23(11) 5_876 .
O2 Pb1 O2 72.23(10) 4_846 8_575
O2 Pb1 O2 104.77(6) 5_876 8_575
O2 Pb1 O2 59.50(10) . 8_575
O2 Pb1 O4 120.95(8) 4_846 .
O2 Pb1 O4 86.14(8) 5_876 .
O2 Pb1 O4 117.27(7) . .
O2 Pb1 O4 165.81(9) 8_575 .
O2 Pb1 O4 86.14(8) 4_846 8_575
O2 Pb1 O4 120.95(8) 5_876 8_575
O2 Pb1 O4 165.81(9) . 8_575
O2 Pb1 O4 117.27(7) 8_575 8_575
O4 Pb1 O4 62.02(11) . 8_575
O2 Pb1 O1 69.44(9) 4_846 1_545
O2 Pb1 O1 138.17(10) 5_876 1_545
O2 Pb1 O1 119.88(9) . 1_545
O2 Pb1 O1 62.26(9) 8_575 1_545
O4 Pb1 O1 115.29(9) . 1_545
O4 Pb1 O1 55.01(9) 8_575 1_545
O2 Pb1 O1 138.17(10) 4_846 .
O2 Pb1 O1 69.44(9) 5_876 .
O2 Pb1 O1 62.26(9) . .
O2 Pb1 O1 119.89(9) 8_575 .
O4 Pb1 O1 55.01(9) . .
O4 Pb1 O1 115.29(9) 8_575 .
O1 Pb1 O1 152.36(15) 1_545 .
O2 Pb1 O4 156.83(7) 4_846 2_775
O2 Pb1 O4 118.83(7) 5_876 2_775
O2 Pb1 O4 61.43(7) . 2_775
O2 Pb1 O4 84.61(8) 8_575 2_775
O4 Pb1 O4 82.13(4) . 2_775
O4 Pb1 O4 105.19(4) 8_575 2_775
O1 Pb1 O4 100.21(9) 1_545 2_775
O1 Pb1 O4 54.91(9) . 2_775
O2 Pb1 O4 118.83(7) 4_846 7_856
O2 Pb1 O4 156.83(7) 5_876 7_856
O2 Pb1 O4 84.61(8) . 7_856
O2 Pb1 O4 61.42(7) 8_575 7_856
O4 Pb1 O4 105.20(4) . 7_856
O4 Pb1 O4 82.13(4) 8_575 7_856
O1 Pb1 O4 54.91(9) 1_545 7_856
O1 Pb1 O4 100.21(9) . 7_856
O4 Pb1 O4 45.56(9) 2_775 7_856
O2 Pb1 O1 50.22(7) 4_846 5_876
O2 Pb1 O1 50.22(7) 5_876 5_876
O2 Pb1 O1 55.13(7) . 5_876
O2 Pb1 O1 55.13(7) 8_575 5_876
O4 Pb1 O1 136.35(7) . 5_876
O4 Pb1 O1 136.35(7) 8_575 5_876
O1 Pb1 O1 101.05(7) 1_545 5_876
O1 Pb1 O1 101.05(7) . 5_876
O4 Pb1 O1 115.52(7) 2_775 5_876
O4 Pb1 O1 115.52(7) 7_856 5_876
O4 Se1 O4 102.7(2) . 8_585
O4 Se1 O1 98.17(12) . .
O4 Se1 O1 98.17(12) 8_585 .
O4 Se1 O3 87.87(10) . 2_774
O4 Se1 O3 87.87(10) 8_585 2_774
O1 Se1 O3 170.25(15) . 2_774
O4 Se1 O4 149.05(12) . 7_866
O4 Se1 O4 101.71(6) 8_585 7_866
O1 Se1 O4 59.63(12) . 7_866
O3 Se1 O4 111.75(8) 2_774 7_866
O4 Se1 O4 101.71(6) . 2_775
O4 Se1 O4 149.06(12) 8_585 2_775
O1 Se1 O4 59.63(12) . 2_775
O3 Se1 O4 111.75(8) 2_774 2_775
O4 Se1 O4 49.54(10) 7_866 2_775
O3 Se2 O2 101.93(13) . .
O3 Se2 O2 101.93(13) . 8_575
O2 Se2 O2 98.63(17) . 8_575
O3 Se2 O1 174.72(17) . 5_876
O2 Se2 O1 74.77(10) . 5_876
O2 Se2 O1 74.77(10) 8_575 5_876
O3 Se2 O4 137.19(13) . 5_876
O2 Se2 O4 83.89(9) . 5_876
O2 Se2 O4 119.28(10) 8_575 5_876
O1 Se2 O4 47.20(8) 5_876 5_876
O3 Se2 O4 137.19(13) . 4_846
O2 Se2 O4 119.28(10) . 4_846
O2 Se2 O4 83.89(9) 8_575 4_846
O1 Se2 O4 47.20(8) 5_876 4_846
O4 Se2 O4 46.24(9) 5_876 4_846
O3 Se2 O3 52.98(5) . 5_877
O2 Se2 O3 59.73(11) . 5_877
O2 Se2 O3 134.87(11) 8_575 5_877
O1 Se2 O3 126.58(5) 5_876 5_877
O4 Se2 O3 98.61(8) 5_876 5_877
O4 Se2 O3 140.91(9) 4_846 5_877
O3 Se2 O3 52.98(5) . 5_867
O2 Se2 O3 134.87(11) . 5_867
O2 Se2 O3 59.73(11) 8_575 5_867
O1 Se2 O3 126.58(5) 5_876 5_867
O4 Se2 O3 140.91(8) 5_876 5_867
O4 Se2 O3 98.61(8) 4_846 5_867
O3 Se2 O3 105.79(10) 5_877 5_867
O3 Se2 O4 64.19(14) . 6_657
O2 Se2 O4 105.96(10) . 6_657
O2 Se2 O4 153.67(10) 8_575 6_657
O1 Se2 O4 120.49(8) 5_876 6_657
O4 Se2 O4 73.38(2) 5_876 6_657
O4 Se2 O4 92.04(3) 4_846 6_657
O3 Se2 O4 56.08(8) 5_877 6_657
O3 Se2 O4 95.47(8) 5_867 6_657
O3 Se2 O4 64.19(14) . 3_566
O2 Se2 O4 153.67(10) . 3_566
O2 Se2 O4 105.96(10) 8_575 3_566
O1 Se2 O4 120.49(8) 5_876 3_566
O4 Se2 O4 92.04(3) 5_876 3_566
O4 Se2 O4 73.38(2) 4_846 3_566
O3 Se2 O4 95.47(7) 5_877 3_566
O3 Se2 O4 56.08(8) 5_867 3_566
O4 Se2 O4 48.36(9) 6_657 3_566
O3 Co1 O1 171.33(17) 5_877 .
O3 Co1 O4 98.28(12) 5_877 2_775
O1 Co1 O4 88.11(11) . 2_775
O3 Co1 O4 98.28(12) 5_877 7_866
O1 Co1 O4 88.11(11) . 7_866
O4 Co1 O4 84.70(15) 2_775 7_866
O3 Co1 O2 90.30(12) 5_877 8_585
O1 Co1 O2 83.21(11) . 8_585
O4 Co1 O2 171.29(12) 2_775 8_585
O4 Co1 O2 95.56(10) 7_866 8_585
O3 Co1 O2 90.30(12) 5_877 .
O1 Co1 O2 83.21(11) . .
O4 Co1 O2 95.56(10) 2_775 .
O4 Co1 O2 171.29(12) 7_866 .
O2 Co1 O2 82.86(12) 8_585 .
O3 Co1 O3 55.23(5) 5_877 .
O1 Co1 O3 123.00(6) . .
O4 Co1 O3 68.08(10) 2_775 .
O4 Co1 O3 136.08(11) 7_866 .
O2 Co1 O3 116.47(9) 8_585 .
O2 Co1 O3 51.05(10) . .
O3 Co1 O3 55.23(6) 5_877 1_565
O1 Co1 O3 123.00(6) . 1_565
O4 Co1 O3 136.08(11) 2_775 1_565
O4 Co1 O3 68.08(10) 7_866 1_565
O2 Co1 O3 51.05(10) 8_585 1_565
O2 Co1 O3 116.46(10) . 1_565
O3 Co1 O3 108.54(11) . 1_565
Se1 O1 Co1 127.4(2) . .
Se1 O1 O4 40.54(9) . .
Co1 O1 O4 141.14(13) . .
Se1 O1 O4 40.54(9) . 8_585
Co1 O1 O4 141.14(13) . 8_585
O4 O1 O4 61.73(15) . 8_585
Se1 O1 Pb1 97.29(8) . 1_565
Co1 O1 Pb1 94.80(8) . 1_565
O4 O1 Pb1 120.92(14) . 1_565
O4 O1 Pb1 61.16(7) 8_585 1_565
Se1 O1 Pb1 97.29(8) . .
Co1 O1 Pb1 94.80(8) . .
O4 O1 Pb1 61.16(7) . .
O4 O1 Pb1 120.92(14) 8_585 .
Pb1 O1 Pb1 152.36(15) 1_565 .
Se1 O1 O2 147.67(9) . 8_585
Co1 O1 O2 49.40(9) . 8_585
O4 O1 O2 166.13(19) . 8_585
O4 O1 O2 116.85(8) 8_585 8_585
Pb1 O1 O2 55.70(6) 1_565 8_585
Pb1 O1 O2 114.78(12) . 8_585
Se1 O1 O2 147.67(9) . .
Co1 O1 O2 49.40(9) . .
O4 O1 O2 116.85(8) . .
O4 O1 O2 166.13(19) 8_585 .
Pb1 O1 O2 114.78(12) 1_565 .
Pb1 O1 O2 55.70(6) . .
O2 O1 O2 60.79(12) 8_585 .
Se1 O1 O4 89.91(14) . 7_866
Co1 O1 O4 46.09(9) . 7_866
O4 O1 O4 126.64(14) . 7_866
O4 O1 O4 95.66(8) 8_585 7_866
Pb1 O1 O4 72.87(7) 1_565 7_866
Pb1 O1 O4 130.44(13) . 7_866
O2 O1 O4 66.69(10) 8_585 7_866
O2 O1 O4 95.49(14) . 7_866
Se1 O1 O4 89.91(14) . 2_775
Co1 O1 O4 46.09(9) . 2_775
O4 O1 O4 95.66(8) . 2_775
O4 O1 O4 126.64(14) 8_585 2_775
Pb1 O1 O4 130.44(13) 1_565 2_775
Pb1 O1 O4 72.87(7) . 2_775
O2 O1 O4 95.49(14) 8_585 2_775
O2 O1 O4 66.69(10) . 2_775
O4 O1 O4 58.11(14) 7_866 2_775
Se1 O1 Se2 98.33(16) . 5_876
Co1 O1 Se2 134.28(15) . 5_876
O4 O1 Se2 73.45(12) . 5_876
O4 O1 Se2 73.45(12) 8_585 5_876
Pb1 O1 Se2 77.38(8) 1_565 5_876
Pb1 O1 Se2 77.38(8) . 5_876
O2 O1 Se2 92.81(12) 8_585 5_876
O2 O1 Se2 92.81(12) . 5_876
O4 O1 Se2 149.90(7) 7_866 5_876
O4 O1 Se2 149.90(7) 2_775 5_876
Se1 O1 O2 117.04(17) . 5_876
Co1 O1 O2 110.15(13) . 5_876
O4 O1 O2 79.29(11) . 5_876
O4 O1 O2 104.67(16) 8_585 5_876
Pb1 O1 O2 101.53(12) 1_565 5_876
Pb1 O1 O2 50.85(6) . 5_876
O2 O1 O2 88.15(12) 8_585 5_876
O2 O1 O2 62.26(12) . 5_876
O4 O1 O2 153.05(15) 7_866 5_876
O4 O1 O2 118.41(9) 2_775 5_876
Se2 O1 O2 32.99(6) 5_876 5_876
Se2 O2 Co1 126.77(16) . .
Se2 O2 Pb1 116.85(11) . 5_876
Co1 O2 Pb1 103.13(8) . 5_876
Se2 O2 O2 40.68(8) . 8_575
Co1 O2 O2 131.43(6) . 8_575
Pb1 O2 O2 124.37(5) 5_876 8_575
Se2 O2 O3 38.01(10) . .
Co1 O2 O3 89.13(12) . .
Pb1 O2 O3 142.80(14) 5_876 .
O2 O2 O3 60.08(7) 8_575 .
Se2 O2 Pb1 100.83(10) . .
Co1 O2 Pb1 98.59(9) . .
Pb1 O2 Pb1 107.77(10) 5_876 .
O2 O2 Pb1 60.25(5) 8_575 .
O3 O2 Pb1 104.80(10) . .
Se2 O2 O1 155.55(13) . .
Co1 O2 O1 47.39(9) . .
Pb1 O2 O1 86.24(10) 5_876 .
O2 O2 O1 120.40(6) 8_575 .
O3 O2 O1 125.42(15) . .
Pb1 O2 O1 62.04(7) . .
Se2 O2 O2 139.32(8) . 8_585
Co1 O2 O2 48.57(6) . 8_585
Pb1 O2 O2 55.64(5) 5_876 8_585
O2 O2 O2 180.0 8_575 8_585
O3 O2 O2 119.92(7) . 8_585
Pb1 O2 O2 119.75(5) . 8_585
O1 O2 O2 59.60(6) . 8_585
Se2 O2 O3 90.10(12) . 5_877
Co1 O2 O3 42.92(9) . 5_877
Pb1 O2 O3 107.75(9) 5_876 5_877
O2 O2 O3 118.82(5) 8_575 5_877
O3 O2 O3 59.11(6) . 5_877
Pb1 O2 O3 132.55(12) . 5_877
O1 O2 O3 90.17(12) . 5_877
O2 O2 O3 61.17(5) 8_585 5_877
Se2 O2 O2 122.53(15) . 5_876
Co1 O2 O2 108.54(12) . 5_876
Pb1 O2 O2 55.47(8) 5_876 5_876
O2 O2 O2 92.28(8) 8_575 5_876
O3 O2 O2 151.99(13) . 5_876
Pb1 O2 O2 52.30(7) . 5_876
O1 O2 O2 62.61(11) . 5_876
O2 O2 O2 87.73(8) 8_585 5_876
O3 O2 O2 146.96(13) 5_877 5_876
Se2 O2 O1 72.24(10) . 5_876
Co1 O2 O1 160.49(13) . 5_876
Pb1 O2 O1 59.71(6) 5_876 5_876
O2 O2 O1 64.66(5) 8_575 5_876
O3 O2 O1 110.16(12) . 5_876
Pb1 O2 O1 79.84(9) . 5_876
O1 O2 O1 117.73(12) . 5_876
O2 O2 O1 115.34(5) 8_585 5_876
O3 O2 O1 146.40(14) 5_877 5_876
O2 O2 O1 55.13(10) 5_876 5_876
Se2 O2 O4 101.24(11) . 2_775
Co1 O2 O4 41.54(7) . 2_775
Pb1 O2 O4 140.83(10) 5_876 2_775
O2 O2 O4 90.21(6) 8_575 2_775
O3 O2 O4 67.45(12) . 2_775
Pb1 O2 O4 71.43(8) . 2_775
O1 O2 O4 58.08(10) . 2_775
O2 O2 O4 89.79(6) 8_585 2_775
O3 O2 O4 61.15(11) 5_877 2_775
O2 O2 O4 111.63(12) 5_876 2_775
O1 O2 O4 148.87(11) 5_876 2_775
Se2 O3 Co1 120.3(2) . 5_877
Se2 O3 O2 40.06(8) . 8_575
Co1 O3 O2 137.52(16) 5_877 8_575
Se2 O3 O2 40.06(8) . .
Co1 O3 O2 137.52(16) 5_877 .
O2 O3 O2 59.84(13) 8_575 .
Se2 O3 O3 98.62(15) . 5_877
Co1 O3 O3 88.02(15) 5_877 5_877
O2 O3 O3 126.01(19) 8_575 5_877
O2 O3 O3 66.60(12) . 5_877
Se2 O3 O3 98.62(15) . 5_867
Co1 O3 O3 88.02(15) 5_877 5_867
O2 O3 O3 66.60(12) 8_575 5_867
O2 O3 O3 126.01(19) . 5_867
O3 O3 O3 161.9(3) 5_877 5_867
Se2 O3 Se1 121.74(19) . 2_775
Co1 O3 Se1 117.93(16) 5_877 2_775
O2 O3 Se1 93.26(13) 8_575 2_775
O2 O3 Se1 93.26(13) . 2_775
O3 O3 Se1 83.15(18) 5_877 2_775
O3 O3 Se1 83.15(18) 5_867 2_775
Se2 O3 O2 144.82(14) . 5_877
Co1 O3 O2 46.77(8) 5_877 5_877
O2 O3 O2 173.90(18) 8_575 5_877
O2 O3 O2 120.89(6) . 5_877
O3 O3 O2 54.29(12) 5_877 5_877
O3 O3 O2 111.63(18) 5_867 5_877
Se1 O3 O2 80.69(11) 2_775 5_877
Se2 O3 O2 144.82(14) . 4_847
Co1 O3 O2 46.77(8) 5_877 4_847
O2 O3 O2 120.89(6) 8_575 4_847
O2 O3 O2 173.90(18) . 4_847
O3 O3 O2 111.63(18) 5_877 4_847
O3 O3 O2 54.29(12) 5_867 4_847
Se1 O3 O2 80.69(11) 2_775 4_847
O2 O3 O2 57.65(11) 5_877 4_847
Se2 O3 O4 87.35(16) . 6_657
Co1 O3 O4 41.89(9) 5_877 6_657
O2 O3 O4 123.58(17) 8_575 6_657
O2 O3 O4 95.72(11) . 6_657
O3 O3 O4 66.45(15) 5_877 6_657
O3 O3 O4 119.9(2) 5_867 6_657
Se1 O3 O4 141.34(11) 2_775 6_657
O2 O3 O4 62.49(9) 5_877 6_657
O2 O3 O4 88.65(12) 4_847 6_657
Se2 O3 O4 87.35(16) . 3_566
Co1 O3 O4 41.89(9) 5_877 3_566
O2 O3 O4 95.72(11) 8_575 3_566
O2 O3 O4 123.58(17) . 3_566
O3 O3 O4 119.9(2) 5_877 3_566
O3 O3 O4 66.45(15) 5_867 3_566
Se1 O3 O4 141.34(11) 2_775 3_566
O2 O3 O4 88.65(12) 5_877 3_566
O2 O3 O4 62.49(9) 4_847 3_566
O4 O3 O4 54.07(12) 6_657 3_566
Se2 O3 O4 99.94(16) . 7_856
Co1 O3 O4 133.38(15) 5_877 7_856
O2 O3 O4 64.17(10) 8_575 7_856
O2 O3 O4 88.32(13) . 7_856
O3 O3 O4 109.5(2) 5_877 7_856
O3 O3 O4 61.91(16) 5_867 7_856
Se1 O3 O4 31.40(6) 2_775 7_856
O2 O3 O4 109.76(14) 5_877 7_856
O2 O3 O4 86.86(11) 4_847 7_856
O4 O3 O4 172.25(13) 6_657 7_856
O4 O3 O4 128.36(5) 3_566 7_856
Se1 O4 Co1 133.23(15) . 2_774
Se1 O4 O1 41.29(9) . .
Co1 O4 O1 159.85(17) 2_774 .
Se1 O4 O4 38.63(10) . 8_585
Co1 O4 O4 132.35(7) 2_774 8_585
O1 O4 O4 59.14(8) . 8_585
Se1 O4 Pb1 100.49(12) . .
Co1 O4 Pb1 106.54(11) 2_774 .
O1 O4 Pb1 63.84(8) . .
O4 O4 Pb1 121.01(5) 8_585 .
Se1 O4 O4 141.37(10) . 8_575
Co1 O4 O4 47.65(7) 2_774 8_575
O1 O4 O4 120.87(7) . 8_575
O4 O4 O4 180.0 8_585 8_575
Pb1 O4 O4 58.99(5) . 8_575
Se1 O4 O1 155.08(15) . 2_774
Co1 O4 O1 45.80(8) 2_774 2_774
O1 O4 O1 150.35(14) . 2_774
O4 O4 O1 119.05(7) 8_585 2_774
Pb1 O4 O1 102.88(10) . 2_774
O4 O4 O1 60.95(7) 8_575 2_774
Se1 O4 O3 96.72(12) . 6_557
Co1 O4 O3 39.84(8) 2_774 6_557
O1 O4 O3 122.78(15) . 6_557
O4 O4 O3 117.03(6) 8_585 6_557
Pb1 O4 O3 105.05(11) . 6_557
O4 O4 O3 62.97(6) 8_575 6_557
O1 O4 O3 85.50(11) 2_774 6_557
Se1 O4 O2 105.74(11) . 2_774
Co1 O4 O2 42.90(6) 2_774 2_774
O1 O4 O2 145.88(12) . 2_774
O4 O4 O2 89.79(6) 8_585 2_774
Pb1 O4 O2 149.16(10) . 2_774
O4 O4 O2 90.21(6) 8_575 2_774
O1 O4 O2 55.23(9) 2_774 2_774
O3 O4 O2 56.36(9) 6_557 2_774
Se1 O4 O3 60.73(9) . 2_774
Co1 O4 O3 74.88(8) 2_774 2_774
O1 O4 O3 101.71(12) . 2_774
O4 O4 O3 65.96(6) 8_585 2_774
Pb1 O4 O3 142.54(13) . 2_774
O4 O4 O3 114.04(6) 8_575 2_774
O1 O4 O3 103.53(11) 2_774 2_774
O3 O4 O3 51.64(4) 6_557 2_774
O2 O4 O3 48.38(8) 2_774 2_774
Se1 O4 Se2 86.92(10) . 5_876
Co1 O4 Se2 137.27(12) 2_774 5_876
O1 O4 Se2 59.36(10) . 5_876
O4 O4 Se2 66.88(5) 8_585 5_876
Pb1 O4 Se2 72.58(6) . 5_876
O4 O4 Se2 113.12(4) 8_575 5_876
O1 O4 Se2 91.89(10) 2_774 5_876
O3 O4 Se2 176.02(10) 6_557 5_876
O2 O4 Se2 124.22(11) 2_774 5_876
O3 O4 Se2 132.09(9) 2_774 5_876
Se1 O4 Se1 149.64(14) . 2_774
Co1 O4 Se1 72.90(8) 2_774 2_774
O1 O4 Se1 120.26(12) . 2_774
O4 O4 Se1 114.77(5) 8_585 2_774
Pb1 O4 Se1 81.66(7) . 2_774
O4 O4 Se1 65.23(5) 8_575 2_774
O1 O4 Se1 30.46(7) 2_774 2_774
O3 O4 Se1 112.09(9) 6_557 2_774
O2 O4 Se1 83.79(8) 2_774 2_774
O3 O4 Se1 131.63(11) 2_774 2_774
Se2 O4 Se1 64.62(5) 5_876 2_774

loop_
_geom_bond_atom_site_label_1
_geom_bond_atom_site_label_2
_geom_bond_distance
_geom_bond_site_symmetry_2
Pb1 O2 2.539(2) 4_846
Pb1 O2 2.539(2) 5_876
Pb1 O2 2.644(3) .
Pb1 O2 2.644(2) 8_575
Pb1 O4 2.759(3) .
Pb1 O4 2.759(3) 8_575
Pb1 O1 2.8269(9) 1_545
Pb1 O1 2.8269(9) .
Pb1 O4 3.418(3) 2_775
Pb1 O4 3.418(3) 7_856
Pb1 O1 3.678(4) 5_876
Se1 O4 1.694(3) .
Se1 O4 1.694(3) 8_585
Se1 O1 1.720(4) .
Se1 O3 2.837(4) 2_774
Se1 O4 3.393(3) 7_866
Se1 O4 3.393(3) 2_775
Se2 O3 1.656(4) .
Se2 O2 1.730(2) .
Se2 O2 1.730(2) 8_575
Se2 O1 3.026(4) 5_876
Se2 O4 3.371(3) 5_876
Se2 O4 3.371(3) 4_846
Se2 O3 3.442(2) 5_877
Se2 O3 3.442(2) 5_867
Se2 O4 3.470(3) 6_657
Se2 O4 3.470(3) 3_566
Co1 O3 2.024(4) 5_877
Co1 O1 2.100(4) .
Co1 O4 2.110(3) 2_775
Co1 O4 2.110(3) 7_866
Co1 O2 2.166(2) 8_585
Co1 O2 2.166(2) .
Co1 O3 3.382(2) .
Co1 O3 3.382(2) 1_565
O1 O4 2.580(4) .
O1 O4 2.580(4) 8_585
O1 Pb1 2.8269(9) 1_565
O1 O2 2.833(4) 8_585
O1 O2 2.833(4) .
O1 O4 2.927(4) 7_866
O1 O4 2.927(4) 2_775
O1 Se2 3.026(4) 5_876
O1 O2 3.066(4) 5_876
O2 Pb1 2.539(2) 5_876
O2 O2 2.624(4) 8_575
O2 O3 2.630(4) .
O2 O2 2.866(4) 8_585
O2 O3 2.973(4) 5_877
O2 O2 3.056(6) 5_876
O2 O1 3.065(4) 5_876
O2 O4 3.167(4) 2_775
O3 Co1 2.025(4) 5_877
O3 O2 2.630(4) 8_575
O3 O3 2.7797(13) 5_877
O3 O3 2.7797(13) 5_867
O3 Se1 2.836(4) 2_775
O3 O2 2.973(4) 5_877
O3 O2 2.973(4) 4_847
O3 O4 3.127(5) 6_657
O3 O4 3.127(5) 3_566
O3 O4 3.249(5) 7_856
O4 Co1 2.110(3) 2_774
O4 O4 2.647(5) 8_585
O4 O4 2.843(5) 8_575
O4 O1 2.927(4) 2_774
O4 O3 3.127(5) 6_557
O4 O2 3.167(4) 2_774
O4 O3 3.250(5) 2_774
O4 Se2 3.371(3) 5_876
O4 Se1 3.393(3) 2_774
